data_1552180
loop_
_publ_author_name
'Dong, Yi'
'Zhang, Xuepeng'
'Chen, Jiajing'
'Zou, Wenxing'
'Lin, Songwen'
'Xu, Heng'

_publ_section_title
;
 Switching the site-selectivity of C--H activation in aryl sulfonamides
 containing strongly coordinating N-heterocycles
;
_journal_name_full 'Chemical Science'
_journal_paper_doi 10.1039/C9SC03691A
_journal_year 2019
_chemical_formula_moiety 'C17 H15 F3 N2 O8 S2'
_chemical_formula_sum 'C17 H15 F3 N2 O8 S2'
_chemical_formula_weight 496.43
_chemical_melting_point 443
_chemical_name_systematic 'dimethyl 2-(5-(N-acetylsulfamoyl)-2-(thiazol-2-yl)-4-(trifluoromethoxy)phenyl)malonate'
_space_group_crystal_system triclinic
_space_group_IT_number 2
_space_group_name_Hall '-P 1'
_space_group_name_H-M_alt 'P -1'
_symmetry_space_group_name_Hall '-P 1'
_symmetry_space_group_name_H-M 'P -1'
_atom_sites_solution_hydrogens geom
_atom_sites_solution_primary direct
_audit_creation_date 2018-09-11
_audit_creation_method
;
Olex2 1.2
(compiled 2018.05.29 svn.r3508 for OlexSys, GUI svn.r5506)
;
_audit_update_record
;
2018-10-19 deposited with the CCDC.    2019-08-12 downloaded from the CCDC.
;
_cell_angle_alpha 95.266(3)
_cell_angle_beta 100.867(3)
_cell_angle_gamma 92.113(3)
_cell_formula_units_Z 2
_cell_length_a 8.0043(3)
_cell_length_b 10.7993(4)
_cell_length_c 12.4643(5)
_cell_measurement_reflns_used 4368
_cell_measurement_temperature 296.00(18)
_cell_measurement_theta_max 71.1810
_cell_measurement_theta_min 4.0970
_cell_volume 1052.02(7)
_computing_cell_refinement 'CrysAlisPro 1.171.39.46 (Rigaku OD, 2018)'
_computing_data_collection 'CrysAlisPro 1.171.39.46 (Rigaku OD, 2018)'
_computing_data_reduction 'CrysAlisPro 1.171.39.46 (Rigaku OD, 2018)'
_computing_molecular_graphics 'Olex2 (Dolomanov et al., 2009)'
_computing_publication_material 'Olex2 (Dolomanov et al., 2009)'
_computing_structure_refinement 'ShelXL (Sheldrick, 2015)'
_computing_structure_solution 'ShelXS (Sheldrick, 2008)'
_diffrn_ambient_environment air
_diffrn_ambient_temperature 296.00(18)
_diffrn_detector 'CCD plate'
_diffrn_detector_area_resol_mean 5.2137
_diffrn_detector_type AtlasS2
_diffrn_measured_fraction_theta_full 0.995
_diffrn_measured_fraction_theta_max 0.968
_diffrn_measurement_details
;
List of Runs (angles in degrees, time in seconds):

  # Type    Start    End  Width  t~exp~   \w     \q     \k     \f   Frames
#--------------------------------------------------------------------------
  1  \w    -68.00  13.00   1.00    1.00    --  -40.81  57.00 150.00   81
  2  \w   -110.00 -21.00   1.00    1.00    --  -40.81 -57.00-150.00   89
  3  \w    -69.00  30.00   1.00    1.00    --  -40.81  57.00   0.00   99
  4  \w      1.00  27.00   1.00    1.00    --   40.81 -99.00  90.00   26
  5  \w     95.00 120.00   1.00    1.00    --  100.91 125.00  30.00   25
  6  \w     94.00 159.00   1.00    1.00    --  100.91 125.00 150.00   65
  7  \w     29.00  55.00   1.00    1.00    --  100.91 -45.00  60.00   26
  8  \w     82.00 170.00   1.00    1.00    --  100.91  30.00 150.00   88
  9  \w     84.00 171.00   1.00    1.00    --  100.91  61.00-150.00   87
 10  \w     42.00 110.00   1.00    1.00    --  100.91 -95.00  90.00   68
 11  \w    113.00 169.00   1.00    1.00    --  100.91 125.00  90.00   56
 12  \w     60.00 127.00   1.00    1.00    --  100.91 -45.00  60.00   67
 13  \w     52.00 113.00   1.00    1.00    --  100.91-125.00  60.00   61
 14  \w     91.00 118.00   1.00    1.00    --  100.91-125.00 -60.00   27
 15  \w     45.00 130.00   1.00    1.00    --  100.91 -77.00-180.00   85
 16  \w     43.00 119.00   1.00    1.00    --  100.91 -30.00-180.00   76
;
_diffrn_measurement_device 'four-circle diffractometer'
_diffrn_measurement_device_type 'SuperNova, Dual, Cu at home/near, AtlasS2'
_diffrn_measurement_method '\w scans'
_diffrn_orient_matrix_type 'CrysAlisPro convention (1999,Acta A55,543-557)'
_diffrn_orient_matrix_UB_11 0.0376374000
_diffrn_orient_matrix_UB_12 0.1048457000
_diffrn_orient_matrix_UB_13 0.0951650000
_diffrn_orient_matrix_UB_21 -0.1887318000
_diffrn_orient_matrix_UB_22 -0.0073366000
_diffrn_orient_matrix_UB_23 0.0105169000
_diffrn_orient_matrix_UB_31 0.0386078000
_diffrn_orient_matrix_UB_32 -0.0976721000
_diffrn_orient_matrix_UB_33 0.0826706000
_diffrn_radiation_monochromator mirror
_diffrn_radiation_probe x-ray
_diffrn_radiation_type CuK\a
_diffrn_radiation_wavelength 1.54184
_diffrn_reflns_av_R_equivalents 0.0208
_diffrn_reflns_av_unetI/netI 0.0289
_diffrn_reflns_Laue_measured_fraction_full 0.995
_diffrn_reflns_Laue_measured_fraction_max 0.968
_diffrn_reflns_limit_h_max 9
_diffrn_reflns_limit_h_min -9
_diffrn_reflns_limit_k_max 12
_diffrn_reflns_limit_k_min -13
_diffrn_reflns_limit_l_max 15
_diffrn_reflns_limit_l_min -9
_diffrn_reflns_number 6999
_diffrn_reflns_point_group_measured_fraction_full 0.995
_diffrn_reflns_point_group_measured_fraction_max 0.968
_diffrn_reflns_theta_full 67.684
_diffrn_reflns_theta_max 71.316
_diffrn_reflns_theta_min 3.629
_diffrn_source 'micro-focus sealed X-ray tube'
_diffrn_source_type 'SuperNova (Cu) X-ray Source'
_exptl_absorpt_coefficient_mu 2.994
_exptl_absorpt_correction_T_max 1.00000
_exptl_absorpt_correction_T_min 0.80529
_exptl_absorpt_correction_type multi-scan
_exptl_absorpt_process_details
;
CrysAlisPro 1.171.39.46 (Rigaku Oxford Diffraction, 2018)
Empirical absorption correction using spherical harmonics,
 implemented in SCALE3 ABSPACK scaling algorithm.
;
_exptl_crystal_colour 'clear light pink'
_exptl_crystal_density_diffrn 1.567
_exptl_crystal_description plate
_exptl_crystal_F_000 508
_exptl_crystal_recrystallization_method 'Re-crystallisation from solvent: dichloromethane, hexane'
_exptl_crystal_size_max 0.5
_exptl_crystal_size_mid 0.35
_exptl_crystal_size_min 0.2
_refine_diff_density_max 0.325
_refine_diff_density_min -0.526
_refine_diff_density_rms 0.074
_refine_ls_extinction_method none
_refine_ls_goodness_of_fit_ref 1.058
_refine_ls_hydrogen_treatment constr
_refine_ls_matrix_type full
_refine_ls_number_parameters 292
_refine_ls_number_reflns 3965
_refine_ls_number_restraints 0
_refine_ls_restrained_S_all 1.058
_refine_ls_R_factor_all 0.0500
_refine_ls_R_factor_gt 0.0459
_refine_ls_shift/su_max 0.000
_refine_ls_shift/su_mean 0.000
_refine_ls_structure_factor_coef Fsqd
_refine_ls_weighting_details 'w=1/[\s^2^(Fo^2^)+(0.0684P)^2^+0.4167P] where P=(Fo^2^+2Fc^2^)/3'
_refine_ls_weighting_scheme calc
_refine_ls_wR_factor_gt 0.1222
_refine_ls_wR_factor_ref 0.1269
_reflns_Friedel_coverage 0.000
_reflns_number_gt 3554
_reflns_number_total 3965
_reflns_threshold_expression 'I > 2\s(I)'
_cod_data_source_file c9sc03691a2.cif
_cod_data_source_block 20180911dy-655-430
_cod_database_code 1552180
_shelx_shelxl_version_number 2014/7
_shelx_space_group_comment
;
The symmetry employed for this shelxl refinement is uniquely defined
by the following loop, which should always be used as a source of
symmetry information in preference to the above space-group names.
They are only intended as comments.
;
_reflns_odcompleteness_completeness 99.94
_reflns_odcompleteness_iscentric 1
_reflns_odcompleteness_theta 64.99
_olex2_refinement_description
;
1. Fixed Uiso
 At 1.2 times of:
  All C(H) groups, All N(H) groups
 At 1.5 times of:
  All C(H,H,H) groups
2.a Ternary CH refined with riding coordinates:
 C10(H10)
2.b Aromatic/amide H refined with riding coordinates:
 C5(H5), N6(H6), C14(H14), C25(H25), C26(H26)
2.c Idealised Me refined as rotating group:
 C28(H28A,H28B,H28C), C29(H29A,H29B,H29C), C1(H1A,H1B,H1C)
;
_olex2_submission_special_instructions 'No special instructions were received'
_oxdiff_exptl_absorpt_empirical_details
;
Empirical correction (ABSPACK) includes:
- Absorption correction using spherical harmonics
- Frame scaling
;
_oxdiff_exptl_absorpt_empirical_full_max 1.294
_oxdiff_exptl_absorpt_empirical_full_min 0.768

loop_
_space_group_symop_operation_xyz
'x, y, z'
'-x, -y, -z'

loop_
_atom_site_label
_atom_site_type_symbol
_atom_site_fract_x
_atom_site_fract_y
_atom_site_fract_z
_atom_site_U_iso_or_equiv
_atom_site_adp_type
_atom_site_occupancy
_atom_site_site_symmetry_order
_atom_site_calc_flag
_atom_site_refinement_flags_posn
S1 S 0.02623(7) 0.14071(4) 0.63125(4) 0.04358(17) Uani 1 1 d .
S2 S 0.33572(9) 0.51841(6) 1.12185(5) 0.0603(2) Uani 1 1 d .
O1 O -0.0473(2) 0.65852(14) 0.73040(15) 0.0521(4) Uani 1 1 d .
O2 O 0.1527(2) 0.80843(13) 0.73465(14) 0.0535(4) Uani 1 1 d .
C3 C 0.1924(2) 0.45977(17) 0.90229(16) 0.0354(4) Uani 1 1 d .
O4 O 0.0809(3) 0.12178(14) 0.87593(14) 0.0583(4) Uani 1 1 d .
C5 C 0.1344(3) 0.37945(17) 0.71170(16) 0.0365(4) Uani 1 1 d .
H5 H 0.1246 0.3924 0.6381 0.044 Uiso 1 1 calc R
N6 N 0.1759(2) 0.04143(15) 0.64239(15) 0.0419(4) Uani 1 1 d .
H6 H 0.1515 -0.0319 0.6586 0.050 Uiso 1 1 calc R
C7 C 0.1106(3) 0.70203(17) 0.74056(16) 0.0380(4) Uani 1 1 d .
C8 C 0.0986(3) 0.26100(17) 0.73879(17) 0.0376(4) Uani 1 1 d .
C9 C 0.1845(2) 0.47945(17) 0.79123(15) 0.0333(4) Uani 1 1 d .
C10 C 0.2415(2) 0.60413(17) 0.75802(15) 0.0344(4) Uani 1 1 d .
H10 H 0.3323 0.6401 0.8181 0.041 Uiso 1 1 calc R
O11 O 0.2157(2) 0.60060(19) 0.56617(13) 0.0631(5) Uani 1 1 d .
O12 O 0.0147(3) 0.19552(15) 0.53099(13) 0.0614(5) Uani 1 1 d .
O13 O -0.1190(2) 0.07580(16) 0.65382(17) 0.0627(5) Uani 1 1 d .
C14 C 0.1548(3) 0.34031(19) 0.92863(17) 0.0422(5) Uani 1 1 d .
H14 H 0.1570 0.3271 1.0016 0.051 Uiso 1 1 calc R
C15 C 0.3225(2) 0.58484(18) 0.65673(16) 0.0368(4) Uani 1 1 d .
C16 C 0.2452(3) 0.55786(19) 0.99384(16) 0.0384(4) Uani 1 1 d .
O17 O 0.3847(3) 0.17118(16) 0.60981(17) 0.0661(5) Uani 1 1 d .
F18 F 0.1538(4) -0.04651(15) 0.94479(17) 0.1092(8) Uani 1 1 d .
N19 N 0.2301(3) 0.67674(17) 0.98826(16) 0.0539(5) Uani 1 1 d .
C20 C 0.1147(3) 0.24218(18) 0.84863(18) 0.0422(5) Uani 1 1 d .
O21 O 0.4636(2) 0.5549(2) 0.65996(15) 0.0760(6) Uani 1 1 d .
C22 C 0.3399(3) 0.0682(2) 0.6273(2) 0.0496(5) Uani 1 1 d .
F23 F 0.2501(4) 0.12213(18) 1.03902(16) 0.1279(10) Uani 1 1 d .
F24 F 0.3440(3) 0.0646(2) 0.8950(2) 0.1098(7) Uani 1 1 d .
C25 C 0.3549(4) 0.6714(3) 1.1703(2) 0.0590(6) Uani 1 1 d .
H25 H 0.4014 0.7027 1.2422 0.071 Uiso 1 1 calc R
C26 C 0.2928(4) 0.7399(2) 1.0893(2) 0.0611(7) Uani 1 1 d .
H26 H 0.2923 0.8262 1.1009 0.073 Uiso 1 1 calc R
C27 C 0.2066(5) 0.0682(2) 0.9386(2) 0.0747(9) Uani 1 1 d .
C28 C -0.1765(4) 0.7493(3) 0.7061(3) 0.0705(8) Uani 1 1 d .
H28A H -0.1778 0.7739 0.6339 0.106 Uiso 1 1 calc GR
H28B H -0.1502 0.8211 0.7590 0.106 Uiso 1 1 calc GR
H28C H -0.2862 0.7127 0.7094 0.106 Uiso 1 1 calc GR
C29 C 0.2846(4) 0.5872(4) 0.4664(2) 0.0865(11) Uani 1 1 d .
H29A H 0.1979 0.6018 0.4050 0.130 Uiso 1 1 calc GR
H29B H 0.3223 0.5044 0.4556 0.130 Uiso 1 1 calc GR
H29C H 0.3791 0.6464 0.4725 0.130 Uiso 1 1 calc GR
C1 C 0.4527(4) -0.0401(3) 0.6360(3) 0.0774(9) Uani 1 1 d .
H1A H 0.4503 -0.0752 0.7037 0.116 Uiso 1 1 calc GR
H1B H 0.5673 -0.0121 0.6343 0.116 Uiso 1 1 calc GR
H1C H 0.4124 -0.1022 0.5755 0.116 Uiso 1 1 calc GR

loop_
_atom_site_aniso_label
_atom_site_aniso_U_11
_atom_site_aniso_U_22
_atom_site_aniso_U_33
_atom_site_aniso_U_23
_atom_site_aniso_U_13
_atom_site_aniso_U_12
S1 0.0478(3) 0.0269(3) 0.0507(3) 0.0003(2) -0.0018(2) 0.0003(2)
S2 0.0828(5) 0.0521(4) 0.0400(3) 0.0090(2) -0.0054(3) 0.0048(3)
O1 0.0463(8) 0.0369(8) 0.0770(11) 0.0158(7) 0.0160(8) 0.0076(6)
O2 0.0713(11) 0.0249(7) 0.0680(10) 0.0102(7) 0.0199(8) 0.0036(7)
C3 0.0397(10) 0.0296(9) 0.0380(10) 0.0059(7) 0.0084(8) 0.0055(7)
O4 0.0889(13) 0.0286(8) 0.0615(10) 0.0153(7) 0.0209(9) -0.0013(8)
C5 0.0433(10) 0.0287(9) 0.0369(9) 0.0070(7) 0.0036(8) 0.0033(8)
N6 0.0497(10) 0.0229(7) 0.0533(10) 0.0046(7) 0.0105(8) 0.0000(7)
C7 0.0521(11) 0.0273(9) 0.0370(10) 0.0040(7) 0.0138(8) 0.0035(8)
C8 0.0432(10) 0.0262(9) 0.0425(10) 0.0031(8) 0.0063(8) 0.0033(7)
C9 0.0368(9) 0.0258(9) 0.0379(10) 0.0058(7) 0.0069(7) 0.0044(7)
C10 0.0412(10) 0.0269(9) 0.0348(9) 0.0044(7) 0.0060(8) 0.0008(7)
O11 0.0584(10) 0.0989(14) 0.0358(8) 0.0111(8) 0.0099(7) 0.0388(10)
O12 0.0893(13) 0.0376(8) 0.0470(9) 0.0028(7) -0.0126(8) 0.0049(8)
O13 0.0447(9) 0.0448(9) 0.0932(14) -0.0031(9) 0.0058(9) -0.0052(7)
C14 0.0568(12) 0.0335(10) 0.0390(10) 0.0095(8) 0.0129(9) 0.0050(9)
C15 0.0388(10) 0.0324(9) 0.0393(10) 0.0062(8) 0.0069(8) 0.0024(7)
C16 0.0440(11) 0.0352(10) 0.0367(10) 0.0060(8) 0.0078(8) 0.0041(8)
O17 0.0707(11) 0.0444(9) 0.0874(13) 0.0083(9) 0.0278(10) -0.0114(8)
F18 0.208(3) 0.0362(8) 0.0901(13) 0.0279(9) 0.0348(15) 0.0165(11)
N19 0.0814(14) 0.0350(9) 0.0418(10) 0.0002(8) 0.0043(9) 0.0055(9)
C20 0.0542(12) 0.0260(9) 0.0491(11) 0.0102(8) 0.0136(9) 0.0027(8)
O21 0.0458(10) 0.137(2) 0.0503(10) 0.0191(11) 0.0122(8) 0.0267(11)
C22 0.0556(13) 0.0395(11) 0.0548(13) 0.0017(10) 0.0160(10) -0.0026(10)
F23 0.246(3) 0.0628(11) 0.0585(11) 0.0093(9) -0.0176(14) 0.0354(15)
F24 0.1069(16) 0.1094(17) 0.1211(18) 0.0469(14) 0.0184(14) 0.0410(13)
C25 0.0702(16) 0.0610(15) 0.0400(12) -0.0045(10) 0.0029(11) -0.0087(12)
C26 0.0877(19) 0.0409(13) 0.0494(13) -0.0059(10) 0.0057(13) -0.0009(12)
C27 0.135(3) 0.0376(13) 0.0553(15) 0.0170(11) 0.0199(17) 0.0170(15)
C28 0.0571(15) 0.0588(16) 0.103(2) 0.0234(15) 0.0225(15) 0.0247(13)
C29 0.085(2) 0.144(3) 0.0381(13) 0.0123(16) 0.0199(13) 0.056(2)
C1 0.0636(17) 0.0634(18) 0.116(3) 0.0196(17) 0.0365(17) 0.0170(14)

loop_
_atom_type_symbol
_atom_type_description
_atom_type_scat_dispersion_real
_atom_type_scat_dispersion_imag
_atom_type_scat_source
C C 0.0181 0.0091 'International Tables Vol C Tables 4.2.6.8 and 6.1.1.4'
H H 0.0000 0.0000 'International Tables Vol C Tables 4.2.6.8 and 6.1.1.4'
F F 0.0727 0.0534 'International Tables Vol C Tables 4.2.6.8 and 6.1.1.4'
N N 0.0311 0.0180 'International Tables Vol C Tables 4.2.6.8 and 6.1.1.4'
O O 0.0492 0.0322 'International Tables Vol C Tables 4.2.6.8 and 6.1.1.4'
S S 0.3331 0.5567 'International Tables Vol C Tables 4.2.6.8 and 6.1.1.4'

loop_
_geom_angle_atom_site_label_1
_geom_angle_atom_site_label_2
_geom_angle_atom_site_label_3
_geom_angle
N6 S1 C8 105.00(9)
O12 S1 N6 110.03(11)
O12 S1 C8 106.88(9)
O12 S1 O13 119.73(12)
O13 S1 N6 105.33(10)
O13 S1 C8 108.97(11)
C25 S2 C16 89.66(11)
C7 O1 C28 115.13(18)
C9 C3 C16 123.52(17)
C14 C3 C9 119.04(18)
C14 C3 C16 117.40(17)
C27 O4 C20 117.8(2)
C8 C5 C9 121.99(18)
C22 N6 S1 123.92(15)
O1 C7 C10 114.10(16)
O2 C7 O1 124.8(2)
O2 C7 C10 121.12(19)
C5 C8 S1 118.69(15)
C20 C8 S1 122.57(15)
C20 C8 C5 118.70(18)
C3 C9 C10 121.54(17)
C5 C9 C3 118.48(17)
C5 C9 C10 119.83(17)
C7 C10 C9 117.72(16)
C7 C10 C15 109.24(15)
C9 C10 C15 110.56(15)
C15 O11 C29 115.60(19)
C20 C14 C3 121.01(19)
O11 C15 C10 112.25(17)
O21 C15 C10 123.44(19)
O21 C15 O11 124.27(19)
C3 C16 S2 119.83(14)
N19 C16 S2 114.44(16)
N19 C16 C3 125.73(18)
C16 N19 C26 109.6(2)
C8 C20 O4 118.60(19)
C14 C20 O4 120.72(19)
C14 C20 C8 120.60(18)
N6 C22 C1 114.2(2)
O17 C22 N6 121.3(2)
O17 C22 C1 124.5(2)
C26 C25 S2 109.58(18)
C25 C26 N19 116.7(2)
F18 C27 O4 107.6(3)
F18 C27 F23 107.5(2)
F18 C27 F24 108.0(3)
F23 C27 O4 114.0(3)
F23 C27 F24 108.0(3)
F24 C27 O4 111.5(2)

loop_
_geom_bond_atom_site_label_1
_geom_bond_atom_site_label_2
_geom_bond_distance
S1 N6 1.6320(18)
S1 C8 1.775(2)
S1 O12 1.4201(17)
S1 O13 1.4218(18)
S2 C16 1.722(2)
S2 C25 1.697(3)
O1 C7 1.312(3)
O1 C28 1.460(3)
O2 C7 1.198(2)
C3 C9 1.410(3)
C3 C14 1.396(3)
C3 C16 1.472(3)
O4 C20 1.403(2)
O4 C27 1.337(4)
C5 C8 1.386(3)
C5 C9 1.390(3)
N6 C22 1.385(3)
C7 C10 1.517(3)
C8 C20 1.385(3)
C9 C10 1.523(2)
C10 C15 1.526(3)
O11 C15 1.310(3)
O11 C29 1.450(3)
C14 C20 1.371(3)
C15 O21 1.180(3)
C16 N19 1.301(3)
O17 C22 1.207(3)
F18 C27 1.308(3)
N19 C26 1.372(3)
C22 C1 1.503(4)
F23 C27 1.309(4)
F24 C27 1.315(4)
C25 C26 1.338(4)
